data_1539926
loop_
_publ_author_name
'Walitzi, E.M.'
'Borschutzky, J.'

_publ_section_title
;
 Sitzung vom 16. Februar 1967. Ueber die Struktur des Natrium-Amphibols
 aus dem Glasbachgraben bei Schlaining, Burgenland.
;
_journal_name_full
;
Anzeiger der Oesterreichischen Akademie der Wissenschaften, 
Mathematisch-Naturwissenschaftliche Klasse
;
_journal_page_first 89
_journal_page_last 92
_journal_volume 104
_journal_year 1967
_chemical_formula_sum 'Al1.19 Ca0.16 Fe2.52 H2 K0.11 Mg1.18 Na1.29 O24 Si7.98'
_chemical_name_systematic
;
(O H)2 (Ca.16 Na1.29 K.11) (Fe.62 Mg.79 Al.48) (Fe1.29 Al.71) (Fe.61 Mg.39) 
(Si7.98 O22)
;
_space_group_IT_number 12
_symmetry_space_group_name_Hall '-C 2y'
_symmetry_space_group_name_H-M 'C 1 2/m 1'
_cell_angle_alpha 90
_cell_angle_beta 103.45
_cell_angle_gamma 90
_cell_formula_units_Z 2
_cell_length_a 9.68
_cell_length_b 17.96
_cell_length_c 5.33
_cell_volume 901.221
_citation_journal_id_ASTM OSAWA8
_cod_data_source_file Walitzi_OSAWA8_1967_1895.cif
_cod_data_source_block H2Al1.19Ca0.16Fe2.52K0.11Mg1.18Na1.29O24Si7.98
_cod_original_cell_volume 901.2208
_cod_original_formula_sum 'H2 Al1.19 Ca0.16 Fe2.52 K0.11 Mg1.18 Na1.29 O24 Si7.98'
_cod_database_code 1539926

loop_
_symmetry_equiv_pos_as_xyz
x,y,z
-x,y,-z
-x,-y,-z
x,-y,z
x+1/2,y+1/2,z
-x+1/2,y+1/2,-z
-x+1/2,-y+1/2,-z
x+1/2,-y+1/2,z

loop_
_atom_site_label
_atom_site_type_symbol
_atom_site_fract_x
_atom_site_fract_y
_atom_site_fract_z
_atom_site_occupancy
_atom_site_U_iso_or_equiv
Si2 Si+4 0.291 0.169 0.85 1 0.0
Al2 Al+3 0 0.174 0 0.355 0.0
K1 K+1 0 0.277 0.5 0.055 0.0
O3 O-2 0.108 0.172 0.71 1 0.0
O6 O-2 0.345 0.114 0.65 1 0.0
O7 O-2 0.332 0 0.33 1 0.0
O5 O-2 0.352 0.138 0.14 1 0.0
Mg1 Mg+2 0 0.09 0.5 0.395 0.0
Al1 Al+3 0 0.09 0.5 0.24 0.0
O4 O-2 0.373 0.253 0.81 1 0.0
O2 O-2 0.106 0 0.71 1 0.0
Fe1 Fe+2 0 0.09 0.5 0.31 0.0
Fe3 Fe+2 0 0 0 0.61 0.0
Si1 Si+4 0.287 0.089 0.34 1 0.0
Na1 Na+1 0 0.277 0.5 0.645 0.0
Fe2 Fe+3 0 0.174 0 0.645 0.0
Ca1 Ca+2 0 0.277 0.5 0.08 0.0
O1 O-2 0.114 0.096 0.21 1 0.0
Mg2 Mg+2 0 0 0 0.39 0.0
